data_7040820
loop_
_publ_author_name
'K\"orte, Leif A'
'Blomeyer, Sebastian'
'Heidemeyer, Shari'
'Nissen, Jan Hendrick'
'Mix, Andreas'
'Neumann, Beate'
'Stammler, Hans-Georg'
'Mitzel, Norbert W.'

_publ_section_title
;
 Intramolecular Lewis pairs with two acid sites - reactivity differences
 between P- and N-based systems.
;
_journal_issue 43
_journal_name_full 'Dalton transactions (Cambridge, England : 2003)'
_journal_page_first 17319
_journal_page_last 17328
_journal_paper_doi 10.1039/c6dt03490j
_journal_volume 45
_journal_year 2016
_chemical_formula_moiety 'C34 H21 B2 F20 P'
_chemical_formula_sum 'C34 H21 B2 F20 P'
_chemical_formula_weight 862.10
_chemical_name_systematic
;
 ?
;
_space_group_crystal_system monoclinic
_space_group_IT_number 14
_space_group_name_Hall '-P 2yn'
_space_group_name_H-M_alt 'P 1 21/n 1'
_symmetry_space_group_name_Hall '-P 2yn'
_symmetry_space_group_name_H-M 'P 1 21/n 1'
_atom_sites_solution_hydrogens geom
_atom_sites_solution_primary dual
_audit_creation_date 2015-01-13
_audit_creation_method
;
  Olex2 1.2-ac2
  (compiled 2012.03.27 svn.r2268, GUI svn.r4156)
;
_audit_update_record
;
2016-09-01 deposited with the CCDC.
2016-10-04 downloaded from the CCDC.
;
_cell_angle_alpha 90
_cell_angle_beta 91.6247(6)
_cell_angle_gamma 90
_cell_formula_units_Z 4
_cell_length_a 11.41974(6)
_cell_length_b 16.58989(9)
_cell_length_c 18.01391(13)
_cell_measurement_reflns_used 63752
_cell_measurement_temperature 100.01(10)
_cell_measurement_theta_max 72.0890
_cell_measurement_theta_min 3.5380
_cell_volume 3411.40(4)
_computing_cell_refinement
;
CrysAlisPro, Agilent Technologies,
Version 1.171.37.35 (release 13-08-2014 CrysAlis171 .NET)
(compiled Aug 13 2014,18:06:01)
;
_computing_data_collection
;
CrysAlisPro, Agilent Technologies,
Version 1.171.37.35 (release 13-08-2014 CrysAlis171 .NET)
(compiled Aug 13 2014,18:06:01)
;
_computing_data_reduction
;
CrysAlisPro, Agilent Technologies,
Version 1.171.37.35 (release 13-08-2014 CrysAlis171 .NET)
(compiled Aug 13 2014,18:06:01)
;
_computing_molecular_graphics
;
O. V. Dolomanov, L. J. Bourhis, R. J. Gildea, J. A. K. Howard and H. Puschmann,
OLEX2: a complete structure solution, refinement and analysis program.
J. Appl. Cryst. (2009). 42, 339-341.
;
_computing_publication_material
;
O. V. Dolomanov, L. J. Bourhis, R. J. Gildea, J. A. K. Howard and H. Puschmann,
OLEX2: a complete structure solution, refinement and analysis program.
J. Appl. Cryst. (2009). 42, 339-341.
;
_computing_structure_refinement
;
SHELXL, G.M. Sheldrick, Acta Cryst.
(2008). A64, 112-122
;
_computing_structure_solution
;
SHELXD, G.M. Sheldrick, Acta Cryst.
(2008). A64, 112-122
;
_diffrn_ambient_environment N~2~
_diffrn_ambient_temperature 100.01(10)
_diffrn_detector 'CCD plate'
_diffrn_detector_area_resol_mean 5.3114
_diffrn_detector_type Atlas
_diffrn_measured_fraction_theta_full 0.9998
_diffrn_measured_fraction_theta_max 0.9953
_diffrn_measurement_details
;
  1 omega -116.00   -5.00   1.0000    1.5000
omega____ theta____ kappa____ phi______ frames
    -      -38.5000  -19.0000  -30.0000 111

  2 omega -110.00  -18.00   1.0000    1.5000
omega____ theta____ kappa____ phi______ frames
    -      -38.5000  -38.0000  120.0000 92

  3 omega  -50.00   33.00   1.0000    1.5000
omega____ theta____ kappa____ phi______ frames
    -      -38.5000   38.0000 -180.0000 83

  4 omega   13.00  115.00   1.0000    1.5000
omega____ theta____ kappa____ phi______ frames
    -       43.1988   77.0000  -60.0000 102

  5 omega   23.00  114.00   1.0000    1.5000
omega____ theta____ kappa____ phi______ frames
    -       43.1988   38.0000 -150.0000 91

  6 omega   18.00  112.00   1.0000    1.5000
omega____ theta____ kappa____ phi______ frames
    -       43.1988   57.0000 -120.0000 94

  7 omega   13.00  115.00   1.0000    1.5000
omega____ theta____ kappa____ phi______ frames
    -       43.1988   77.0000 -120.0000 102

  8 omega   13.00  115.00   1.0000    1.5000
omega____ theta____ kappa____ phi______ frames
    -       43.1988   77.0000    0.0000 102

  9 omega   13.00  115.00   1.0000    1.5000
omega____ theta____ kappa____ phi______ frames
    -       43.1988   77.0000  150.0000 102

 10 omega   57.00  127.00   1.0000    1.5000
omega____ theta____ kappa____ phi______ frames
    -       43.1988  178.0000  -30.0000 70

 11 omega   18.00  112.00   1.0000    1.5000
omega____ theta____ kappa____ phi______ frames
    -       43.1988   57.0000  120.0000 94

 12 omega   13.00  115.00   1.0000    1.5000
omega____ theta____ kappa____ phi______ frames
    -       43.1988   77.0000   60.0000 102

 13 omega   57.00  127.00   1.0000    1.5000
omega____ theta____ kappa____ phi______ frames
    -       43.1988  178.0000  150.0000 70

 14 omega   57.00  127.00   1.0000    1.5000
omega____ theta____ kappa____ phi______ frames
    -       43.1988  178.0000   60.0000 70

 15 omega   31.00  109.00   1.0000    4.5000
omega____ theta____ kappa____ phi______ frames
    -      111.0000  -94.0000  120.0000 78

 16 omega   81.00  178.00   1.0000    4.5000
omega____ theta____ kappa____ phi______ frames
    -      111.0000   77.0000  150.0000 97

 17 omega   84.00  178.00   1.0000    4.5000
omega____ theta____ kappa____ phi______ frames
    -      111.0000   64.0000  142.0614 94

 18 omega   81.00  178.00   1.0000    4.5000
omega____ theta____ kappa____ phi______ frames
    -      111.0000   77.0000    0.0000 97

 19 omega   85.00  178.00   1.0000    4.5000
omega____ theta____ kappa____ phi______ frames
    -      111.0000   61.0000 -180.0000 93

 20 omega   41.00   99.00   1.0000    4.5000
omega____ theta____ kappa____ phi______ frames
    -      111.0000  -45.0000 -150.0000 58

 21 omega   85.00  178.00   1.0000    4.5000
omega____ theta____ kappa____ phi______ frames
    -      111.0000   61.0000 -120.0000 93

 22 omega   85.00  178.00   1.0000    4.5000
omega____ theta____ kappa____ phi______ frames
    -      111.0000   61.0000 -150.0000 93

 23 omega   41.00  122.00   1.0000    4.5000
omega____ theta____ kappa____ phi______ frames
    -      111.0000 -125.0000    0.0000 81

 24 omega   82.00  178.00   1.0000    4.5000
omega____ theta____ kappa____ phi______ frames
    -      111.0000   74.0000   50.8391 96

 25 omega   85.00  178.00   1.0000    4.5000
omega____ theta____ kappa____ phi______ frames
    -      111.0000   59.0000  -51.7555 93

 26 omega   81.00  178.00   1.0000    4.5000
omega____ theta____ kappa____ phi______ frames
    -      111.0000   77.0000   90.0000 97

 27 omega   85.00  178.00   1.0000    4.5000
omega____ theta____ kappa____ phi______ frames
    -      111.0000   61.0000  150.0000 93

 28 omega   81.00  178.00   1.0000    4.5000
omega____ theta____ kappa____ phi______ frames
    -      111.0000   76.0000  -49.4695 97

 29 omega   85.00  178.00   1.0000    4.5000
omega____ theta____ kappa____ phi______ frames
    -      111.0000   61.0000   90.0000 93

 30 omega   41.00   99.00   1.0000    4.5000
omega____ theta____ kappa____ phi______ frames
    -      111.0000  -45.0000    0.0000 58

 31 omega   81.00  178.00   1.0000    4.5000
omega____ theta____ kappa____ phi______ frames
    -      111.0000   77.0000   30.0000 97

 32 omega   81.00  178.00   1.0000    4.5000
omega____ theta____ kappa____ phi______ frames
    -      111.0000   77.0000  -60.0000 97

 33 omega   81.00  178.00   1.0000    4.5000
omega____ theta____ kappa____ phi______ frames
    -      111.0000   77.0000 -120.0000 97

 34 omega   31.00  109.00   1.0000    4.5000
omega____ theta____ kappa____ phi______ frames
    -      111.0000  -94.0000 -180.0000 78

 35 omega   81.00  178.00   1.0000    4.5000
omega____ theta____ kappa____ phi______ frames
    -      111.0000   77.0000 -180.0000 97

 36 omega   85.00  178.00   1.0000    4.5000
omega____ theta____ kappa____ phi______ frames
    -      111.0000   61.0000   60.0000 93

 37 omega   82.00  178.00   1.0000    4.5000
omega____ theta____ kappa____ phi______ frames
    -      111.0000   73.0000  -11.3281 96

 38 omega   81.00  178.00   1.0000    4.5000
omega____ theta____ kappa____ phi______ frames
    -      111.0000   77.0000 -150.0000 97

 39 omega   89.00  178.00   1.0000    4.5000
omega____ theta____ kappa____ phi______ frames
    -      111.0000   45.0000 -180.0000 89

 40 omega   87.00  178.00   1.0000    4.5000
omega____ theta____ kappa____ phi______ frames
    -      111.0000   54.0000  -99.3459 91

 41 omega   81.00  178.00   1.0000    4.5000
omega____ theta____ kappa____ phi______ frames
    -      111.0000   77.0000  -90.0000 97

 42 omega   41.00  122.00   1.0000    4.5000
omega____ theta____ kappa____ phi______ frames
    -      111.0000 -125.0000 -180.0000 81

 43 omega   85.00  178.00   1.0000    4.5000
omega____ theta____ kappa____ phi______ frames
    -      111.0000   61.0000  -60.0000 93

 44 omega   31.00  109.00   1.0000    4.5000
omega____ theta____ kappa____ phi______ frames
    -      111.0000  -94.0000   60.0000 78

 45 omega   85.00  178.00   1.0000    4.5000
omega____ theta____ kappa____ phi______ frames
    -      111.0000   61.0000   30.0000 93

 46 omega   31.00  109.00   1.0000    4.5000
omega____ theta____ kappa____ phi______ frames
    -      111.0000  -94.0000    0.0000 78

 47 omega   81.00  178.00   1.0000    4.5000
omega____ theta____ kappa____ phi______ frames
    -      111.0000   77.0000   60.0000 97

 48 omega   84.00  178.00   1.0000    4.5000
omega____ theta____ kappa____ phi______ frames
    -      111.0000   66.0000  127.7944 94

 49 omega   85.00  178.00   1.0000    4.5000
omega____ theta____ kappa____ phi______ frames
    -      111.0000   61.0000  120.0000 93

 50 omega   31.00  109.00   1.0000    4.5000
omega____ theta____ kappa____ phi______ frames
    -      111.0000  -94.0000 -120.0000 78

 51 omega   85.00  178.00   1.0000    4.5000
omega____ theta____ kappa____ phi______ frames
    -      111.0000   61.0000  -90.0000 93

 52 omega   81.00  178.00   1.0000    4.5000
omega____ theta____ kappa____ phi______ frames
    -      111.0000   77.0000  -30.0000 97

 53 omega   82.00  178.00   1.0000    4.5000
omega____ theta____ kappa____ phi______ frames
    -      111.0000   74.0000  177.8727 96

 54 omega   82.00  178.00   1.0000    4.5000
omega____ theta____ kappa____ phi______ frames
    -      111.0000   72.0000  172.8380 96

 55 omega   87.00  178.00   1.0000    4.5000
omega____ theta____ kappa____ phi______ frames
    -      111.0000   51.0000  -18.0957 91

 56 omega  -50.00   33.00   1.0000    1.5000
omega____ theta____ kappa____ phi______ frames
    -      -38.5000   38.0000  120.0000 83

 57 omega -110.00   -8.00   1.0000    1.5000
omega____ theta____ kappa____ phi______ frames
    -      -38.5000  -77.0000   90.0000 102

 58 omega   23.00  114.00   1.0000    1.5000
omega____ theta____ kappa____ phi______ frames
    -       43.1988   38.0000   30.0000 91

 59 omega   23.00  114.00   1.0000    1.5000
omega____ theta____ kappa____ phi______ frames
    -       43.1988   38.0000   90.0000 91

 60 omega   18.00  112.00   1.0000    1.5000
omega____ theta____ kappa____ phi______ frames
    -       43.1988   57.0000  -90.0000 94

 61 omega   13.00  115.00   1.0000    1.5000
omega____ theta____ kappa____ phi______ frames
    -       43.1988   77.0000   90.0000 102

 62 omega   23.00  114.00   1.0000    1.5000
omega____ theta____ kappa____ phi______ frames
    -       43.1988   38.0000  -90.0000 91

 63 omega   13.00  115.00   1.0000    1.5000
omega____ theta____ kappa____ phi______ frames
    -       43.1988   77.0000 -150.0000 102
;
_diffrn_measurement_device 'four-circle diffractometer'
_diffrn_measurement_device_type 'SuperNova, Dual, Cu at zero, Atlas'
_diffrn_measurement_method '\w scans'
_diffrn_orient_matrix_UB_11 -0.0611979000
_diffrn_orient_matrix_UB_12 0.0810985000
_diffrn_orient_matrix_UB_13 0.0141632000
_diffrn_orient_matrix_UB_21 -0.1201614000
_diffrn_orient_matrix_UB_22 -0.0419911000
_diffrn_orient_matrix_UB_23 -0.0063793000
_diffrn_orient_matrix_UB_31 0.0050738000
_diffrn_orient_matrix_UB_32 -0.0168046000
_diffrn_orient_matrix_UB_33 0.0841455000
_diffrn_radiation_monochromator mirror
_diffrn_radiation_probe x-ray
_diffrn_radiation_type 'Cu K\a'
_diffrn_radiation_wavelength 1.54184
_diffrn_reflns_av_R_equivalents 0.0278
_diffrn_reflns_av_unetI/netI 0.0088
_diffrn_reflns_Laue_measured_fraction_full 1.000
_diffrn_reflns_Laue_measured_fraction_max 1.000
_diffrn_reflns_limit_h_max 14
_diffrn_reflns_limit_h_min -14
_diffrn_reflns_limit_k_max 20
_diffrn_reflns_limit_k_min -20
_diffrn_reflns_limit_l_max 22
_diffrn_reflns_limit_l_min -19
_diffrn_reflns_number 120241
_diffrn_reflns_point_group_measured_fraction_full 1.000
_diffrn_reflns_point_group_measured_fraction_max 1.000
_diffrn_reflns_theta_full 67.684
_diffrn_reflns_theta_max 71.995
_diffrn_reflns_theta_min 3.623
_diffrn_source 'sealed X-ray tube'
_diffrn_source_type 'SuperNova (Cu) X-ray Source'
_exptl_absorpt_coefficient_mu 1.993
_exptl_absorpt_correction_T_max 0.967
_exptl_absorpt_correction_T_min 0.928
_exptl_absorpt_correction_type gaussian
_exptl_absorpt_process_details
;
CrysAlisPro, Agilent Technologies,
Version 1.171.37.35 (release 13-08-2014 CrysAlis171 .NET)
(compiled Aug 13 2014,18:06:01)
Numerical absorption correction based on gaussian integration over
            a multifaceted crystal model
Empirical absorption correction using spherical harmonics,
 implemented in SCALE3 ABSPACK scaling algorithm.
;
_exptl_crystal_colour 'clear colourless'
_exptl_crystal_density_diffrn 1.679
_exptl_crystal_description fragment
_exptl_crystal_F_000 1720
_exptl_crystal_size_max 0.2518
_exptl_crystal_size_mid 0.1621
_exptl_crystal_size_min 0.0971
_refine_diff_density_max 0.288
_refine_diff_density_min -0.276
_refine_diff_density_rms 0.041
_refine_ls_extinction_method none
_refine_ls_goodness_of_fit_ref 1.037
_refine_ls_hydrogen_treatment constr
_refine_ls_matrix_type full
_refine_ls_number_parameters 517
_refine_ls_number_reflns 6702
_refine_ls_number_restraints 0
_refine_ls_restrained_S_all 1.037
_refine_ls_R_factor_all 0.0326
_refine_ls_R_factor_gt 0.0312
_refine_ls_shift/su_max 0.001
_refine_ls_shift/su_mean 0.000
_refine_ls_structure_factor_coef Fsqd
_refine_ls_weighting_details 'w=1/[\s^2^(Fo^2^)+(0.0398P)^2^+1.7619P] where P=(Fo^2^+2Fc^2^)/3'
_refine_ls_weighting_scheme calc
_refine_ls_wR_factor_gt 0.0807
_refine_ls_wR_factor_ref 0.0818
_reflns_Friedel_coverage 0.000
_reflns_number_gt 6371
_reflns_number_total 6702
_reflns_threshold_expression 'I > 2\s(I)'
_cod_data_source_file c6dt03490j2.cif
_cod_data_source_block compound16
_cod_depositor_comments 'Adding full bibliography for 7040818--7040820.cif.'
_cod_original_cell_volume 3411.41(4)
_cod_database_code 7040820
_chemical_oxdiff_formula 'C34 H21 B2 F20 P'
_reflns_odcompleteness_completeness 99.98
_reflns_odcompleteness_iscentric 1
_reflns_odcompleteness_theta 66.97
_shelx_space_group_comment
;
The symmetry employed for this shelxl refinement is uniquely defined
by the following loop, which should always be used as a source of
symmetry information in preference to the above space-group names.
They are only intended as comments.
;
_shelxl_version_number 2014-3

loop_
_space_group_symop_operation_xyz
'x, y, z'
'-x+1/2, y+1/2, -z+1/2'
'-x, -y, -z'
'x-1/2, -y-1/2, z-1/2'

loop_
_atom_site_label
_atom_site_type_symbol
_atom_site_fract_x
_atom_site_fract_y
_atom_site_fract_z
_atom_site_U_iso_or_equiv
_atom_site_adp_type
_atom_site_occupancy
_atom_site_site_symmetry_order
_atom_site_calc_flag
_atom_site_refinement_flags_posn
_atom_site_refinement_flags_adp
P1 P 0.11517(3) 0.44652(2) 0.76425(2) 0.02184(8) Uani 1 1 d . .
F1 F -0.04009(7) 0.31256(5) 0.84374(4) 0.03059(18) Uani 1 1 d . .
F2 F -0.19446(9) 0.19431(6) 0.81460(5) 0.0431(2) Uani 1 1 d . .
F3 F -0.15207(10) 0.08332(6) 0.70772(5) 0.0464(2) Uani 1 1 d . .
F4 F 0.04948(9) 0.09402(6) 0.62922(5) 0.0441(2) Uani 1 1 d . .
F5 F 0.20493(8) 0.20927(6) 0.65900(5) 0.0374(2) Uani 1 1 d . .
F6 F 0.24800(8) 0.17704(5) 0.83455(5) 0.0338(2) Uani 1 1 d . .
F7 F 0.32913(8) 0.13567(5) 0.96807(5) 0.03394(19) Uani 1 1 d . .
F8 F 0.36339(9) 0.24856(6) 1.07605(5) 0.0440(2) Uani 1 1 d . .
F9 F 0.31622(9) 0.40628(6) 1.04462(5) 0.0441(2) Uani 1 1 d . .
F10 F 0.23782(8) 0.45036(5) 0.91123(5) 0.0346(2) Uani 1 1 d . .
F11 F 0.12587(9) 0.55968(5) 1.02999(5) 0.0384(2) Uani 1 1 d . .
F12 F 0.32091(10) 0.55491(6) 1.11333(5) 0.0484(3) Uani 1 1 d . .
F13 F 0.46558(9) 0.68467(6) 1.12164(6) 0.0483(3) Uani 1 1 d . .
F14 F 0.40775(8) 0.82154(6) 1.04735(5) 0.0417(2) Uani 1 1 d . .
F15 F 0.20708(7) 0.83225(5) 0.96993(5) 0.03149(19) Uani 1 1 d . .
F16 F -0.00554(8) 0.82620(5) 1.05841(5) 0.0365(2) Uani 1 1 d . .
F17 F -0.10649(8) 0.96892(6) 1.03000(6) 0.0453(2) Uani 1 1 d . .
F18 F -0.16722(9) 1.01062(6) 0.88824(7) 0.0526(3) Uani 1 1 d . .
F19 F -0.14156(8) 0.90185(7) 0.77594(6) 0.0485(3) Uani 1 1 d . .
F20 F -0.05463(8) 0.75607(6) 0.80471(5) 0.0382(2) Uani 1 1 d . .
C1 C 0.25319(12) 0.49928(9) 0.74782(8) 0.0289(3) Uani 1 1 d . .
H1A H 0.2507 0.5246 0.6993 0.035 Uiso 1 1 calc R U
H1B H 0.2669 0.5406 0.7851 0.035 Uiso 1 1 calc R U
C2 C 0.35127(12) 0.43504(10) 0.75236(9) 0.0328(3) Uani 1 1 d . .
H2A H 0.4131 0.4494 0.7190 0.039 Uiso 1 1 calc R U
H2B H 0.3845 0.4330 0.8025 0.039 Uiso 1 1 calc R U
C3 C 0.30095(12) 0.35200(9) 0.73081(8) 0.0300(3) Uani 1 1 d . .
H3A H 0.3589 0.3104 0.7408 0.036 Uiso 1 1 calc R U
H3B H 0.2801 0.3509 0.6782 0.036 Uiso 1 1 calc R U
C4 C 0.09042(12) 0.26679(8) 0.75358(7) 0.0244(3) Uani 1 1 d . .
C5 C -0.01371(13) 0.25801(8) 0.79056(7) 0.0261(3) Uani 1 1 d . .
C6 C -0.09514(14) 0.19815(9) 0.77666(8) 0.0310(3) Uani 1 1 d . .
C7 C -0.07400(15) 0.14177(9) 0.72211(8) 0.0333(3) Uani 1 1 d . .
C8 C 0.02707(14) 0.14788(9) 0.68295(8) 0.0323(3) Uani 1 1 d . .
C9 C 0.10617(13) 0.20907(9) 0.69896(8) 0.0281(3) Uani 1 1 d . .
C10 C 0.22975(11) 0.31593(8) 0.86581(7) 0.0243(3) Uani 1 1 d . .
C11 C 0.25946(12) 0.23695(8) 0.88513(8) 0.0253(3) Uani 1 1 d . .
C12 C 0.30356(12) 0.21342(9) 0.95388(8) 0.0274(3) Uani 1 1 d . .
C13 C 0.32166(13) 0.27031(9) 1.00848(8) 0.0309(3) Uani 1 1 d . .
C14 C 0.29733(13) 0.34963(9) 0.99276(8) 0.0312(3) Uani 1 1 d . .
C15 C 0.25395(12) 0.37020(8) 0.92260(8) 0.0273(3) Uani 1 1 d . .
C16 C 0.02990(12) 0.49702(8) 0.83569(8) 0.0257(3) Uani 1 1 d . .
H16A H -0.0511 0.4999 0.8182 0.031 Uiso 1 1 calc R U
H16B H 0.0323 0.4638 0.8800 0.031 Uiso 1 1 calc R U
C17 C 0.07038(12) 0.58228(8) 0.85719(8) 0.0268(3) Uani 1 1 d . .
H17A H 0.0769 0.6146 0.8126 0.032 Uiso 1 1 calc R U
H17B H 0.1472 0.5794 0.8814 0.032 Uiso 1 1 calc R U
C18 C -0.01620(12) 0.62322(9) 0.90996(9) 0.0321(3) Uani 1 1 d . .
H18A H -0.0370 0.5854 0.9485 0.039 Uiso 1 1 calc R U
H18B H -0.0873 0.6374 0.8822 0.039 Uiso 1 1 calc R U
C19 C 0.15386(12) 0.69667(8) 0.99542(8) 0.0270(3) Uani 1 1 d . .
C20 C 0.19164(14) 0.62693(9) 1.03286(8) 0.0306(3) Uani 1 1 d . .
C21 C 0.29312(15) 0.62226(9) 1.07610(8) 0.0349(3) Uani 1 1 d . .
C22 C 0.36612(14) 0.68809(10) 1.08080(8) 0.0351(3) Uani 1 1 d . .
C23 C 0.33566(13) 0.75773(9) 1.04360(8) 0.0318(3) Uani 1 1 d . .
C24 C 0.23135(13) 0.76159(8) 1.00334(8) 0.0273(3) Uani 1 1 d . .
C25 C -0.02428(12) 0.78500(9) 0.93288(8) 0.0279(3) Uani 1 1 d . .
C26 C -0.04024(13) 0.84248(9) 0.98803(9) 0.0302(3) Uani 1 1 d . .
C27 C -0.09060(13) 0.91652(9) 0.97457(10) 0.0350(3) Uani 1 1 d . .
C28 C -0.12327(13) 0.93736(9) 0.90257(11) 0.0377(4) Uani 1 1 d . .
C29 C -0.11051(13) 0.88239(10) 0.84618(9) 0.0359(3) Uani 1 1 d . .
C30 C -0.06463(12) 0.80736(9) 0.86206(9) 0.0314(3) Uani 1 1 d . .
C31 C 0.02362(12) 0.45857(9) 0.67748(8) 0.0274(3) Uani 1 1 d . .
C32 C -0.00272(14) 0.54875(9) 0.66610(9) 0.0349(3) Uani 1 1 d . .
H32A H -0.0483 0.5681 0.7064 0.052 Uiso 1 1 calc R U
H32B H -0.0459 0.5562 0.6201 0.052 Uiso 1 1 calc R U
H32C H 0.0695 0.5782 0.6648 0.052 Uiso 1 1 calc R U
C33 C -0.09293(13) 0.41358(9) 0.68334(9) 0.0319(3) Uani 1 1 d . .
H33A H -0.0783 0.3567 0.6869 0.048 Uiso 1 1 calc R U
H33B H -0.1412 0.4244 0.6400 0.048 Uiso 1 1 calc R U
H33C H -0.1323 0.4315 0.7268 0.048 Uiso 1 1 calc R U
C34 C 0.08725(14) 0.42595(10) 0.60992(8) 0.0363(3) Uani 1 1 d . .
H34A H 0.1601 0.4541 0.6050 0.054 Uiso 1 1 calc R U
H34B H 0.0392 0.4339 0.5660 0.054 Uiso 1 1 calc R U
H34C H 0.1023 0.3694 0.6165 0.054 Uiso 1 1 calc R U
B1 B 0.18480(13) 0.33584(9) 0.77973(8) 0.0242(3) Uani 1 1 d . .
B2 B 0.03715(14) 0.70106(10) 0.94691(9) 0.0283(3) Uani 1 1 d . .

loop_
_atom_site_aniso_label
_atom_site_aniso_U_11
_atom_site_aniso_U_22
_atom_site_aniso_U_33
_atom_site_aniso_U_23
_atom_site_aniso_U_13
_atom_site_aniso_U_12
P1 0.01986(16) 0.02321(17) 0.02240(17) -0.00024(12) -0.00016(12) 0.00097(12)
F1 0.0360(4) 0.0303(4) 0.0259(4) -0.0088(3) 0.0074(3) -0.0041(3)
F2 0.0455(5) 0.0475(6) 0.0367(5) -0.0070(4) 0.0079(4) -0.0180(4)
F3 0.0631(6) 0.0372(5) 0.0382(5) -0.0079(4) -0.0102(5) -0.0162(5)
F4 0.0583(6) 0.0393(5) 0.0339(5) -0.0192(4) -0.0110(4) 0.0108(4)
F5 0.0383(5) 0.0436(5) 0.0304(4) -0.0116(4) 0.0026(4) 0.0118(4)
F6 0.0434(5) 0.0273(4) 0.0299(4) -0.0069(3) -0.0115(4) 0.0107(4)
F7 0.0368(4) 0.0298(4) 0.0346(5) 0.0062(4) -0.0078(4) 0.0045(3)
F8 0.0590(6) 0.0472(5) 0.0249(4) 0.0034(4) -0.0172(4) 0.0034(5)
F9 0.0589(6) 0.0409(5) 0.0315(5) -0.0129(4) -0.0184(4) 0.0050(4)
F10 0.0439(5) 0.0252(4) 0.0340(5) -0.0046(3) -0.0118(4) 0.0043(3)
F11 0.0501(5) 0.0262(4) 0.0393(5) 0.0023(4) 0.0086(4) -0.0075(4)
F12 0.0742(7) 0.0345(5) 0.0358(5) 0.0067(4) -0.0088(5) 0.0063(5)
F13 0.0488(6) 0.0535(6) 0.0416(5) -0.0009(5) -0.0163(4) 0.0047(5)
F14 0.0400(5) 0.0404(5) 0.0442(5) -0.0026(4) -0.0091(4) -0.0124(4)
F15 0.0339(4) 0.0265(4) 0.0339(4) 0.0027(3) -0.0011(3) -0.0065(3)
F16 0.0451(5) 0.0342(5) 0.0304(4) -0.0060(4) 0.0048(4) -0.0006(4)
F17 0.0401(5) 0.0302(5) 0.0659(7) -0.0184(5) 0.0066(5) -0.0023(4)
F18 0.0379(5) 0.0316(5) 0.0878(8) 0.0081(5) -0.0084(5) 0.0027(4)
F19 0.0328(5) 0.0642(7) 0.0482(6) 0.0167(5) -0.0053(4) 0.0006(4)
F20 0.0325(4) 0.0504(5) 0.0319(5) -0.0083(4) 0.0026(4) -0.0037(4)
C1 0.0230(6) 0.0321(7) 0.0319(7) 0.0015(6) 0.0024(5) -0.0018(6)
C2 0.0218(7) 0.0408(8) 0.0361(8) 0.0023(6) 0.0029(6) 0.0027(6)
C3 0.0266(7) 0.0362(8) 0.0272(7) 0.0005(6) 0.0012(5) 0.0085(6)
C4 0.0302(7) 0.0237(6) 0.0190(6) -0.0003(5) -0.0047(5) 0.0061(5)
C5 0.0354(7) 0.0244(6) 0.0184(6) -0.0026(5) -0.0023(5) 0.0019(5)
C6 0.0383(8) 0.0313(7) 0.0233(7) 0.0002(6) -0.0017(6) -0.0044(6)
C7 0.0461(9) 0.0267(7) 0.0263(7) -0.0012(6) -0.0116(6) -0.0044(6)
C8 0.0471(9) 0.0280(7) 0.0213(7) -0.0079(6) -0.0108(6) 0.0102(6)
C9 0.0325(7) 0.0307(7) 0.0207(6) -0.0020(5) -0.0047(5) 0.0099(6)
C10 0.0222(6) 0.0277(7) 0.0229(6) -0.0012(5) -0.0015(5) 0.0029(5)
C11 0.0249(6) 0.0277(7) 0.0230(7) -0.0041(5) -0.0027(5) 0.0024(5)
C12 0.0257(6) 0.0280(7) 0.0283(7) 0.0030(6) -0.0026(5) 0.0021(5)
C13 0.0318(7) 0.0385(8) 0.0218(7) 0.0027(6) -0.0068(6) 0.0017(6)
C14 0.0329(7) 0.0349(8) 0.0254(7) -0.0066(6) -0.0073(6) 0.0012(6)
C15 0.0286(7) 0.0255(7) 0.0276(7) -0.0014(5) -0.0035(5) 0.0034(5)
C16 0.0232(6) 0.0245(6) 0.0297(7) -0.0033(5) 0.0027(5) -0.0018(5)
C17 0.0237(6) 0.0243(6) 0.0327(7) -0.0043(6) 0.0033(5) -0.0017(5)
C18 0.0254(7) 0.0281(7) 0.0432(8) -0.0078(6) 0.0064(6) -0.0026(6)
C19 0.0315(7) 0.0263(7) 0.0237(7) -0.0031(5) 0.0081(5) -0.0027(5)
C20 0.0403(8) 0.0259(7) 0.0261(7) -0.0026(6) 0.0097(6) -0.0036(6)
C21 0.0490(9) 0.0313(8) 0.0242(7) 0.0011(6) 0.0018(6) 0.0054(7)
C22 0.0390(8) 0.0407(8) 0.0254(7) -0.0034(6) -0.0036(6) 0.0035(7)
C23 0.0347(8) 0.0336(8) 0.0272(7) -0.0052(6) 0.0013(6) -0.0055(6)
C24 0.0338(7) 0.0257(7) 0.0227(6) -0.0007(5) 0.0046(5) -0.0018(6)
C25 0.0241(6) 0.0277(7) 0.0323(7) -0.0029(6) 0.0045(5) -0.0056(5)
C26 0.0282(7) 0.0271(7) 0.0354(8) -0.0022(6) 0.0037(6) -0.0046(5)
C27 0.0279(7) 0.0262(7) 0.0511(9) -0.0097(7) 0.0045(6) -0.0044(6)
C28 0.0234(7) 0.0274(7) 0.0622(11) 0.0064(7) -0.0013(7) -0.0016(6)
C29 0.0230(7) 0.0429(9) 0.0417(9) 0.0084(7) -0.0022(6) -0.0046(6)
C30 0.0228(6) 0.0360(8) 0.0354(8) -0.0029(6) 0.0041(6) -0.0051(6)
C31 0.0264(7) 0.0289(7) 0.0265(7) 0.0021(6) -0.0039(5) 0.0025(5)
C32 0.0341(8) 0.0315(8) 0.0387(8) 0.0083(6) -0.0061(6) 0.0030(6)
C33 0.0287(7) 0.0325(7) 0.0339(8) 0.0008(6) -0.0091(6) -0.0003(6)
C34 0.0397(8) 0.0450(9) 0.0238(7) 0.0018(6) -0.0037(6) 0.0074(7)
B1 0.0248(7) 0.0261(7) 0.0215(7) -0.0020(6) -0.0011(6) 0.0053(6)
B2 0.0284(8) 0.0279(8) 0.0290(8) -0.0034(6) 0.0099(6) -0.0045(6)

loop_
_atom_type_symbol
_atom_type_description
_atom_type_scat_dispersion_real
_atom_type_scat_dispersion_imag
_atom_type_scat_source
C C 0.0181 0.0091 'International Tables Vol C Tables 4.2.6.8 and 6.1.1.4'
H H 0.0000 0.0000 'International Tables Vol C Tables 4.2.6.8 and 6.1.1.4'
B B 0.0090 0.0039 'International Tables Vol C Tables 4.2.6.8 and 6.1.1.4'
F F 0.0727 0.0534 'International Tables Vol C Tables 4.2.6.8 and 6.1.1.4'
P P 0.2955 0.4335 'International Tables Vol C Tables 4.2.6.8 and 6.1.1.4'

loop_
_exptl_crystal_face_index_h
_exptl_crystal_face_index_k
_exptl_crystal_face_index_l
_exptl_crystal_face_perp_dist
_exptl_oxdiff_crystal_face_indexfrac_h
_exptl_oxdiff_crystal_face_indexfrac_k
_exptl_oxdiff_crystal_face_indexfrac_l
_exptl_oxdiff_crystal_face_x
_exptl_oxdiff_crystal_face_y
_exptl_oxdiff_crystal_face_z
-7 -1 2 0.0610 -7.3661 -0.5463 1.5083 0.4278 0.8984 0.0987
0 -7 -9 0.0761 0.1480 -7.3305 -8.5622 -0.7248 0.3447 -0.5965
0 1 -12 0.0858 -0.0359 0.6336 -11.6649 -0.1116 0.0521 -0.9924
0 9 6 0.0676 -0.1906 9.0483 6.3355 0.8352 -0.3975 0.3801
0 -1 12 0.1204 0.0372 -0.6950 11.6608 0.1065 -0.0497 0.9931
0 -9 7 0.0916 0.2048 -8.5713 7.0616 -0.6076 0.2903 0.7393
6 -1 6 0.0309 6.2874 -0.7590 5.8564 -0.3634 -0.7610 0.5374
5 2 -8 0.0255 5.2344 1.6312 -8.3189 -0.3059 -0.6444 -0.7009

loop_
_geom_angle_atom_site_label_1
_geom_angle_atom_site_label_2
_geom_angle_atom_site_label_3
_geom_angle
C1 P1 C16 111.73(7)
C1 P1 C31 106.10(7)
C1 P1 B1 96.86(7)
C16 P1 C31 104.02(6)
C16 P1 B1 122.20(6)
C31 P1 B1 114.99(6)
P1 C1 H1A 110.4
P1 C1 H1B 110.4
H1A C1 H1B 108.6
C2 C1 P1 106.68(10)
C2 C1 H1A 110.4
C2 C1 H1B 110.4
C1 C2 H2A 109.7
C1 C2 H2B 109.7
H2A C2 H2B 108.2
C3 C2 C1 109.82(11)
C3 C2 H2A 109.7
C3 C2 H2B 109.7
C2 C3 H3A 110.0
C2 C3 H3B 110.0
C2 C3 B1 108.29(11)
H3A C3 H3B 108.4
B1 C3 H3A 110.0
B1 C3 H3B 110.0
C5 C4 C9 113.46(13)
C5 C4 B1 120.19(12)
C9 C4 B1 126.19(13)
F1 C5 C4 118.64(12)
F1 C5 C6 116.50(13)
C6 C5 C4 124.85(13)
F2 C6 C5 121.14(13)
F2 C6 C7 119.79(13)
C5 C6 C7 119.07(14)
F3 C7 C6 119.95(15)
F3 C7 C8 121.28(14)
C8 C7 C6 118.76(14)
F4 C8 C7 119.97(14)
F4 C8 C9 120.00(14)
C7 C8 C9 120.03(13)
F5 C9 C4 120.09(13)
F5 C9 C8 116.06(12)
C8 C9 C4 123.83(14)
C11 C10 B1 119.25(12)
C15 C10 C11 112.60(12)
C15 C10 B1 127.83(12)
F6 C11 C10 120.26(12)
F6 C11 C12 115.01(12)
C12 C11 C10 124.72(13)
F7 C12 C11 120.89(13)
F7 C12 C13 119.67(12)
C13 C12 C11 119.44(13)
F8 C13 C12 120.40(13)
F8 C13 C14 120.57(13)
C14 C13 C12 119.02(13)
F9 C14 C13 120.10(13)
F9 C14 C15 120.64(14)
C13 C14 C15 119.26(13)
F10 C15 C10 120.14(12)
F10 C15 C14 114.96(12)
C10 C15 C14 124.88(13)
P1 C16 H16A 108.3
P1 C16 H16B 108.3
H16A C16 H16B 107.4
C17 C16 P1 115.80(9)
C17 C16 H16A 108.3
C17 C16 H16B 108.3
C16 C17 H17A 109.3
C16 C17 H17B 109.3
C16 C17 C18 111.49(11)
H17A C17 H17B 108.0
C18 C17 H17A 109.3
C18 C17 H17B 109.3
C17 C18 H18A 109.2
C17 C18 H18B 109.2
C17 C18 B2 112.01(11)
H18A C18 H18B 107.9
B2 C18 H18A 109.2
B2 C18 H18B 109.2
C20 C19 B2 123.33(13)
C24 C19 C20 113.67(13)
C24 C19 B2 122.96(13)
F11 C20 C19 120.16(14)
F11 C20 C21 115.74(13)
C21 C20 C19 124.07(14)
F12 C21 C20 120.91(15)
F12 C21 C22 119.87(15)
C22 C21 C20 119.22(14)
F13 C22 C21 120.29(14)
F13 C22 C23 120.19(15)
C21 C22 C23 119.52(14)
F14 C23 C22 119.47(14)
F14 C23 C24 120.64(14)
C22 C23 C24 119.89(14)
F15 C24 C19 120.30(13)
F15 C24 C23 116.15(12)
C23 C24 C19 123.54(14)
C26 C25 C30 115.09(14)
C26 C25 B2 123.85(14)
C30 C25 B2 121.04(13)
F16 C26 C25 119.59(13)
F16 C26 C27 117.15(13)
C27 C26 C25 123.26(15)
F17 C27 C26 120.86(15)
F17 C27 C28 119.86(14)
C26 C27 C28 119.27(15)
F18 C28 C27 119.87(16)
F18 C28 C29 120.45(16)
C29 C28 C27 119.68(14)
F19 C29 C28 120.36(15)
F19 C29 C30 120.09(15)
C28 C29 C30 119.56(15)
F20 C30 C25 120.08(14)
F20 C30 C29 116.87(14)
C29 C30 C25 122.97(14)
C32 C31 P1 108.57(10)
C33 C31 P1 110.93(10)
C33 C31 C32 108.42(12)
C33 C31 C34 108.35(12)
C34 C31 P1 111.10(10)
C34 C31 C32 109.42(13)
C31 C32 H32A 109.5
C31 C32 H32B 109.5
C31 C32 H32C 109.5
H32A C32 H32B 109.5
H32A C32 H32C 109.5
H32B C32 H32C 109.5
C31 C33 H33A 109.5
C31 C33 H33B 109.5
C31 C33 H33C 109.5
H33A C33 H33B 109.5
H33A C33 H33C 109.5
H33B C33 H33C 109.5
C31 C34 H34A 109.5
C31 C34 H34B 109.5
C31 C34 H34C 109.5
H34A C34 H34B 109.5
H34A C34 H34C 109.5
H34B C34 H34C 109.5
C3 B1 P1 95.67(9)
C3 B1 C10 107.65(11)
C4 B1 P1 110.14(9)
C4 B1 C3 119.90(12)
C4 B1 C10 108.38(11)
C10 B1 P1 114.97(9)
C18 B2 C19 120.67(13)
C18 B2 C25 119.58(13)
C19 B2 C25 119.71(12)

loop_
_geom_bond_atom_site_label_1
_geom_bond_atom_site_label_2
_geom_bond_distance
P1 C1 1.8342(14)
P1 C16 1.8377(14)
P1 C31 1.8664(14)
P1 B1 2.0173(16)
F1 C5 1.3578(15)
F2 C6 1.3423(18)
F3 C7 1.3376(17)
F4 C8 1.3471(16)
F5 C9 1.3550(17)
F6 C11 1.3521(16)
F7 C12 1.3453(16)
F8 C13 1.3437(16)
F9 C14 1.3383(17)
F10 C15 1.3573(16)
F11 C20 1.3450(17)
F12 C21 1.3368(18)
F13 C22 1.3369(18)
F14 C23 1.3416(17)
F15 C24 1.3430(16)
F16 C26 1.3449(18)
F17 C27 1.3401(18)
F18 C28 1.3373(18)
F19 C29 1.3437(19)
F20 C30 1.3457(18)
C1 H1A 0.9700
C1 H1B 0.9700
C1 C2 1.546(2)
C2 H2A 0.9700
C2 H2B 0.9700
C2 C3 1.538(2)
C3 H3A 0.9700
C3 H3B 0.9700
C3 B1 1.635(2)
C4 C5 1.387(2)
C4 C9 1.3883(19)
C4 B1 1.633(2)
C5 C6 1.379(2)
C6 C7 1.383(2)
C7 C8 1.373(2)
C8 C9 1.384(2)
C10 C11 1.3952(19)
C10 C15 1.3847(19)
C10 B1 1.6529(19)
C11 C12 1.3800(19)
C12 C13 1.375(2)
C13 C14 1.373(2)
C14 C15 1.387(2)
C16 H16A 0.9700
C16 H16B 0.9700
C16 C17 1.5344(18)
C17 H17A 0.9700
C17 H17B 0.9700
C17 C18 1.5477(19)
C18 H18A 0.9700
C18 H18B 0.9700
C18 B2 1.568(2)
C19 C20 1.401(2)
C19 C24 1.399(2)
C19 B2 1.575(2)
C20 C21 1.380(2)
C21 C22 1.375(2)
C22 C23 1.375(2)
C23 C24 1.378(2)
C25 C26 1.393(2)
C25 C30 1.394(2)
C25 B2 1.577(2)
C26 C27 1.375(2)
C27 C28 1.383(3)
C28 C29 1.376(2)
C29 C30 1.377(2)
C31 C32 1.5386(19)
C31 C33 1.532(2)
C31 C34 1.534(2)
C32 H32A 0.9600
C32 H32B 0.9600
C32 H32C 0.9600
C33 H33A 0.9600
C33 H33B 0.9600
C33 H33C 0.9600
C34 H34A 0.9600
C34 H34B 0.9600
C34 H34C 0.9600

loop_
_geom_torsion_atom_site_label_1
_geom_torsion_atom_site_label_2
_geom_torsion_atom_site_label_3
_geom_torsion_atom_site_label_4
_geom_torsion
P1 C1 C2 C3 27.34(15)
P1 C16 C17 C18 172.75(10)
F1 C5 C6 F2 -0.6(2)
F1 C5 C6 C7 178.80(13)
F2 C6 C7 F3 -0.5(2)
F2 C6 C7 C8 178.66(13)
F3 C7 C8 F4 -0.5(2)
F3 C7 C8 C9 179.89(13)
F4 C8 C9 F5 -1.35(19)
F4 C8 C9 C4 -179.65(13)
F6 C11 C12 F7 -1.78(19)
F6 C11 C12 C13 178.15(13)
F7 C12 C13 F8 -0.8(2)
F7 C12 C13 C14 178.74(13)
F8 C13 C14 F9 0.7(2)
F8 C13 C14 C15 -179.78(14)
F9 C14 C15 F10 2.5(2)
F9 C14 C15 C10 -178.86(14)
F11 C20 C21 F12 -1.3(2)
F11 C20 C21 C22 178.86(13)
F12 C21 C22 F13 0.9(2)
F12 C21 C22 C23 -178.61(14)
F13 C22 C23 F14 1.4(2)
F13 C22 C23 C24 -178.13(13)
F14 C23 C24 F15 -0.9(2)
F14 C23 C24 C19 178.13(13)
F16 C26 C27 F17 -1.6(2)
F16 C26 C27 C28 177.33(13)
F17 C27 C28 F18 2.1(2)
F17 C27 C28 C29 -177.79(13)
F18 C28 C29 F19 0.3(2)
F18 C28 C29 C30 179.75(13)
F19 C29 C30 F20 -0.8(2)
F19 C29 C30 C25 176.09(13)
C1 P1 C16 C17 13.15(13)
C1 P1 C31 C32 -63.38(12)
C1 P1 C31 C33 177.59(10)
C1 P1 C31 C34 57.00(12)
C1 C2 C3 B1 -50.99(15)
C2 C3 B1 P1 44.97(11)
C2 C3 B1 C4 162.11(12)
C2 C3 B1 C10 -73.51(14)
C4 C5 C6 F2 -179.40(13)
C4 C5 C6 C7 0.0(2)
C5 C4 C9 F5 -178.92(12)
C5 C4 C9 C8 -0.7(2)
C5 C4 B1 P1 -64.36(14)
C5 C4 B1 C3 -173.77(12)
C5 C4 B1 C10 62.20(15)
C5 C6 C7 F3 -179.87(13)
C5 C6 C7 C8 -0.7(2)
C6 C7 C8 F4 -179.62(13)
C6 C7 C8 C9 0.7(2)
C7 C8 C9 F5 178.29(12)
C7 C8 C9 C4 0.0(2)
C9 C4 C5 F1 -178.11(11)
C9 C4 C5 C6 0.7(2)
C9 C4 B1 P1 120.55(13)
C9 C4 B1 C3 11.1(2)
C9 C4 B1 C10 -112.88(14)
C10 C11 C12 F7 179.48(13)
C10 C11 C12 C13 -0.6(2)
C11 C10 C15 F10 175.46(12)
C11 C10 C15 C14 -3.1(2)
C11 C10 B1 P1 168.56(10)
C11 C10 B1 C3 -86.21(15)
C11 C10 B1 C4 44.85(16)
C11 C12 C13 F8 179.31(13)
C11 C12 C13 C14 -1.2(2)
C12 C13 C14 F9 -178.81(14)
C12 C13 C14 C15 0.7(2)
C13 C14 C15 F10 -177.03(13)
C13 C14 C15 C10 1.6(2)
C15 C10 C11 F6 -176.08(12)
C15 C10 C11 C12 2.6(2)
C15 C10 B1 P1 -18.46(18)
C15 C10 B1 C3 86.76(16)
C15 C10 B1 C4 -142.17(14)
C16 P1 C1 C2 129.69(10)
C16 P1 C31 C32 54.61(11)
C16 P1 C31 C33 -64.42(11)
C16 P1 C31 C34 174.99(11)
C16 C17 C18 B2 166.75(13)
C17 C18 B2 C19 -58.56(18)
C17 C18 B2 C25 119.19(14)
C19 C20 C21 F12 176.59(13)
C19 C20 C21 C22 -3.3(2)
C20 C19 C24 F15 179.42(12)
C20 C19 C24 C23 0.5(2)
C20 C19 B2 C18 -26.1(2)
C20 C19 B2 C25 156.17(13)
C20 C21 C22 F13 -179.21(14)
C20 C21 C22 C23 1.3(2)
C21 C22 C23 F14 -179.04(13)
C21 C22 C23 C24 1.4(2)
C22 C23 C24 F15 178.68(13)
C22 C23 C24 C19 -2.3(2)
C24 C19 C20 F11 -179.87(12)
C24 C19 C20 C21 2.4(2)
C24 C19 B2 C18 151.96(14)
C24 C19 B2 C25 -25.8(2)
C25 C26 C27 F17 178.37(13)
C25 C26 C27 C28 -2.7(2)
C26 C25 C30 F20 -179.38(12)
C26 C25 C30 C29 3.8(2)
C26 C25 B2 C18 137.74(15)
C26 C25 B2 C19 -44.49(19)
C26 C27 C28 F18 -176.84(13)
C26 C27 C28 C29 3.3(2)
C27 C28 C29 F19 -179.82(13)
C27 C28 C29 C30 -0.4(2)
C28 C29 C30 F20 179.78(13)
C28 C29 C30 C25 -3.3(2)
C30 C25 C26 F16 179.17(12)
C30 C25 C26 C27 -0.7(2)
C30 C25 B2 C18 -43.75(19)
C30 C25 B2 C19 134.02(14)
C31 P1 C1 C2 -117.58(10)
C31 P1 C16 C17 -100.88(11)
B1 P1 C1 C2 0.95(11)
B1 P1 C16 C17 126.91(11)
B1 P1 C31 C32 -169.14(10)
B1 P1 C31 C33 71.82(12)
B1 P1 C31 C34 -48.76(13)
B1 C4 C5 F1 6.21(19)
B1 C4 C5 C6 -174.97(13)
B1 C4 C9 F5 -3.5(2)
B1 C4 C9 C8 174.69(13)
B1 C10 C11 F6 -2.08(19)
B1 C10 C11 C12 176.60(13)
B1 C10 C15 F10 2.1(2)
B1 C10 C15 C14 -176.48(14)
B2 C19 C20 F11 -1.7(2)
B2 C19 C20 C21 -179.42(14)
B2 C19 C24 F15 1.2(2)
B2 C19 C24 C23 -177.76(13)
B2 C25 C26 F16 -2.2(2)
B2 C25 C26 C27 177.84(13)
B2 C25 C30 F20 2.0(2)
B2 C25 C30 C29 -174.82(13)
